data_7110904
loop_
_publ_author_name
'Smith, Jennifer A.'
'Gal\'an-Mascar\'os, Jos\'e-Ram\'on'
'Cl\'erac, Rodolphe'
'Dunbar, Kim R.'

_publ_section_title
;
 {Mn(OH2)2[Mn(bpym)(OH2)]2[Fe(CN)6]2}\\infty : a two-dimensional
 ferrimagnet with a partial cubane motif
;
_journal_issue 12
_journal_name_full 'Chemical Communications'
_journal_page_first 1077
_journal_paper_doi 10.1039/b001513j
_journal_year 2000
_chemical_formula_sum 'C28 H12 Fe2 Mn3 N20 O13'
_chemical_formula_weight 1113.10
_chemical_name_systematic
; 
 ? 
;
_space_group_IT_number 14
_symmetry_space_group_name_Hall '-P 2ybc'
_symmetry_space_group_name_H-M 'P 1 21/c 1'
_atom_sites_solution_hydrogens geom
_atom_sites_solution_primary direct
_atom_sites_solution_secondary difmap
_audit_creation_method SHELXL-97
_cell_angle_alpha 90.00
_cell_angle_beta 105.57(3)
_cell_angle_gamma 90.00
_cell_formula_units_Z 2
_cell_length_a 13.209(3)
_cell_length_b 26.694(5)
_cell_length_c 7.443(2)
_cell_measurement_temperature 110(2)
_cell_volume 2528.1(11)
_computing_structure_refinement 'SHELXL-97 (Sheldrick, 1997)'
_computing_structure_solution 'SIR97 (Giacovazzo et al, 1997)'
_diffrn_ambient_temperature 110(2)
_diffrn_measured_fraction_theta_full 0.975
_diffrn_measured_fraction_theta_max 0.975
_diffrn_radiation_monochromator graphite
_diffrn_radiation_source 'fine-focus sealed tube'
_diffrn_radiation_type MoK\a
_diffrn_radiation_wavelength 0.71069
_diffrn_reflns_av_R_equivalents 0.2250
_diffrn_reflns_av_sigmaI/netI 0.5006
_diffrn_reflns_limit_h_max 17
_diffrn_reflns_limit_h_min -17
_diffrn_reflns_limit_k_max 35
_diffrn_reflns_limit_k_min -28
_diffrn_reflns_limit_l_max 9
_diffrn_reflns_limit_l_min -9
_diffrn_reflns_number 18980
_diffrn_reflns_theta_full 28.33
_diffrn_reflns_theta_max 28.33
_diffrn_reflns_theta_min 1.53
_exptl_absorpt_coefficient_mu 1.359
_exptl_crystal_density_diffrn 1.462
_exptl_crystal_density_method 'not measured'
_exptl_crystal_F_000 1102
_refine_diff_density_max 0.957
_refine_diff_density_min -0.695
_refine_diff_density_rms 0.214
_refine_ls_extinction_coef 0.0344(17)
_refine_ls_extinction_expression Fc^*^=kFc[1+0.001xFc^2^\l^3^/sin(2\q)]^-1/4^
_refine_ls_extinction_method SHELXL
_refine_ls_goodness_of_fit_ref 0.849
_refine_ls_hydrogen_treatment mixed
_refine_ls_matrix_type full
_refine_ls_number_parameters 296
_refine_ls_number_reflns 6134
_refine_ls_number_restraints 0
_refine_ls_restrained_S_all 0.849
_refine_ls_R_factor_all 0.3042
_refine_ls_R_factor_gt 0.0715
_refine_ls_shift/su_max 0.261
_refine_ls_shift/su_mean 0.016
_refine_ls_structure_factor_coef Fsqd
_refine_ls_weighting_details 'calc w=1/[\s^2^(Fo^2^)+(0.1061P)^2^+0.0000P] where P=(Fo^2^+2Fc^2^)/3'
_refine_ls_weighting_scheme calc
_refine_ls_wR_factor_gt 0.1630
_refine_ls_wR_factor_ref 0.2900
_reflns_number_gt 1490
_reflns_number_total 6134
_reflns_threshold_expression >4sigma(I)
_cod_data_source_file b001513jsup1.cif
_cod_data_source_block sad1
_cod_original_cell_volume 2528.1(10)
_cod_database_code 7110904

loop_
_symmetry_equiv_pos_as_xyz
'x, y, z'
'-x, y+1/2, -z+1/2'
'-x, -y, -z'
'x, -y-1/2, z-1/2'

loop_
_atom_site_label
_atom_site_type_symbol
_atom_site_fract_x
_atom_site_fract_y
_atom_site_fract_z
_atom_site_U_iso_or_equiv
_atom_site_adp_type
_atom_site_occupancy
_atom_site_symmetry_multiplicity
_atom_site_calc_flag
_atom_site_refinement_flags
_atom_site_disorder_assembly
_atom_site_disorder_group
Mn1 Mn 0.5000 0.0000 1.0000 0.0370(8) Uani 1 2 d S . .
Mn2 Mn 1.03068(14) 0.11434(8) 0.2501(2) 0.0376(7) Uani 1 1 d . . .
Fe1 Fe 0.76787(14) 0.05570(8) 0.6274(2) 0.0382(6) Uani 1 1 d . . .
O1 O 0.4423(14) 0.0771(5) 0.9596(15) 0.157(7) Uani 1 1 d . . .
O2 O 1.1295(6) 0.1406(3) 0.0595(11) 0.050(2) Uani 1 1 d . . .
N1 N 0.6591(10) 0.1591(6) 0.583(2) 0.084(5) Uani 1 1 d . . .
N2 N 0.9284(8) 0.0938(4) 0.4220(12) 0.042(3) Uani 1 1 d . . .
N3 N 0.9163(8) 0.0935(4) 0.9963(13) 0.047(3) Uani 1 1 d . . .
N4 N 0.8710(9) -0.0491(5) 0.6834(13) 0.045(3) Uani 1 1 d . . .
N5 N 0.6129(8) 0.0239(5) 0.2562(14) 0.072(5) Uani 1 1 d . . .
N6 N 0.6090(9) 0.0204(5) 0.8357(14) 0.070(4) Uani 1 1 d . . .
N7 N 1.1413(8) 0.1630(5) 0.4677(12) 0.044(3) Uani 1 1 d . . .
N8 N 0.9640(8) 0.1942(4) 0.2278(12) 0.043(3) Uani 1 1 d . . .
N9 N 1.0073(9) 0.2802(4) 0.3095(14) 0.044(3) Uani 1 1 d . . .
N10 N 1.1869(8) 0.2474(4) 0.5594(13) 0.042(3) Uani 1 1 d . . .
C1 C 0.6992(11) 0.1203(6) 0.5972(18) 0.051(4) Uani 1 1 d . . .
C2 C 0.8694(10) 0.0787(5) 0.4979(15) 0.042(3) Uani 1 1 d . . .
C3 C 0.8610(10) 0.0793(5) 0.8623(16) 0.039(3) Uani 1 1 d . . .
C4 C 0.8327(10) -0.0103(6) 0.6585(16) 0.037(3) Uani 1 1 d . . .
C5 C 0.6736(11) 0.0370(6) 0.3939(17) 0.051(4) Uani 1 1 d . . .
C6 C 0.6702(10) 0.0340(5) 0.7615(16) 0.044(4) Uani 1 1 d . . .
C7 C 0.8717(11) 0.2098(7) 0.1167(17) 0.057(4) Uani 1 1 d . . .
H7 H 0.8237 0.1857 0.0488 0.050 Uiso 1 1 calc . . .
C8 C 0.8443(11) 0.2597(7) 0.0977(16) 0.053(4) Uani 1 1 d . . .
H8 H 0.7784 0.2706 0.0205 0.050 Uiso 1 1 calc . . .
C9 C 0.9168(12) 0.2925(6) 0.1954(18) 0.060(5) Uani 1 1 d . . .
H9 H 0.9006 0.3272 0.1797 0.050 Uiso 1 1 calc . . .
C10 C 1.0259(10) 0.2313(6) 0.3236(14) 0.037(3) Uani 1 1 d . . .
C11 C 1.1247(10) 0.2132(6) 0.4578(16) 0.040(3) Uani 1 1 d . . .
C12 C 1.2755(11) 0.2299(6) 0.6810(16) 0.052(4) Uani 1 1 d . . .
H12 H 1.3241 0.2532 0.7531 0.050 Uiso 1 1 calc . . .
C13 C 1.2982(11) 0.1786(6) 0.7042(17) 0.056(4) Uani 1 1 d . . .
H13 H 1.3593 0.1668 0.7931 0.050 Uiso 1 1 calc . . .
C14 C 1.2287(11) 0.1467(5) 0.5938(18) 0.052(4) Uani 1 1 d . . .
H14 H 1.2421 0.1117 0.6055 0.050 Uiso 1 1 calc . . .
O101 O 0.3542(10) 0.1394(5) 0.2308(18) 0.113(4) Uiso 1 1 d . . .
O102 O 0.4315(10) 0.0799(5) 0.5067(18) 0.110(4) Uiso 1 1 d . . .
O103 O 0.241(3) 0.0688(13) 0.899(4) 0.077(11) Uiso 0.33 1 d P A 1
O104 O 0.142(3) 0.0446(12) 0.826(4) 0.063(11) Uiso 0.33 1 d P B 2
O105 O 0.188(2) 0.0526(10) 0.858(3) 0.020(6) Uiso 0.33 1 d P C 3
O106 O 0.534(3) 0.2526(15) 0.519(5) 0.105(12) Uiso 0.33 1 d P D 4
O107 O 0.513(4) 0.2959(18) 0.640(7) 0.148(17) Uiso 0.33 1 d P E 5
O108 O 0.511(4) 0.2158(19) 1.385(7) 0.153(17) Uiso 0.33 1 d P F 6
O109 O 0.627(2) 0.1497(10) 1.047(4) 0.122(9) Uiso 0.50 1 d P G 7

loop_
_atom_site_aniso_label
_atom_site_aniso_U_11
_atom_site_aniso_U_22
_atom_site_aniso_U_33
_atom_site_aniso_U_23
_atom_site_aniso_U_13
_atom_site_aniso_U_12
Mn1 0.0350(16) 0.061(2) 0.0141(12) -0.0023(12) 0.0056(11) -0.0171(15)
Mn2 0.0374(12) 0.0580(16) 0.0171(9) -0.0018(9) 0.0068(8) -0.0139(11)
Fe1 0.0372(11) 0.0617(16) 0.0151(8) -0.0029(8) 0.0062(7) -0.0158(10)
O1 0.31(2) 0.119(13) 0.060(8) 0.038(8) 0.086(11) 0.109(13)
O2 0.057(6) 0.064(7) 0.032(5) 0.005(4) 0.018(4) -0.012(5)
N1 0.042(8) 0.067(12) 0.138(13) 0.019(10) 0.014(8) 0.002(8)
N2 0.044(6) 0.062(9) 0.023(5) 0.000(5) 0.016(5) -0.015(6)
N3 0.047(7) 0.073(9) 0.020(5) -0.003(5) 0.006(5) -0.018(6)
N4 0.053(8) 0.057(9) 0.024(5) 0.002(6) 0.009(5) -0.017(7)
N5 0.048(8) 0.144(14) 0.028(6) -0.021(7) 0.019(6) -0.054(8)
N6 0.051(8) 0.132(13) 0.027(6) -0.007(7) 0.008(6) -0.047(8)
N7 0.044(6) 0.058(9) 0.020(5) 0.003(5) -0.006(5) 0.003(6)
N8 0.041(6) 0.068(9) 0.018(5) 0.002(5) 0.007(5) 0.000(6)
N9 0.059(8) 0.040(8) 0.041(6) 0.007(6) 0.026(6) 0.009(6)
N10 0.047(7) 0.050(8) 0.032(6) -0.001(5) 0.012(5) -0.008(6)
C1 0.035(8) 0.070(13) 0.044(8) 0.012(8) 0.004(6) -0.014(8)
C2 0.048(8) 0.048(10) 0.022(6) -0.004(6) -0.002(6) -0.011(7)
C3 0.042(8) 0.055(10) 0.027(7) 0.000(6) 0.020(6) -0.015(7)
C4 0.046(8) 0.044(11) 0.024(6) -0.010(6) 0.014(6) -0.020(7)
C5 0.050(9) 0.084(12) 0.025(7) 0.002(7) 0.018(6) -0.025(8)
C6 0.036(8) 0.065(11) 0.026(7) -0.007(6) 0.000(6) -0.012(7)
C7 0.045(9) 0.099(14) 0.024(7) 0.009(7) 0.006(6) 0.005(9)
C8 0.057(10) 0.081(13) 0.019(6) 0.008(7) 0.006(6) 0.036(9)
C9 0.067(11) 0.089(14) 0.029(7) 0.015(8) 0.023(7) 0.036(10)
C10 0.051(8) 0.054(11) 0.011(5) 0.013(6) 0.016(5) 0.001(7)
C11 0.044(8) 0.043(10) 0.032(7) 0.002(6) 0.009(6) -0.005(7)
C12 0.065(10) 0.064(12) 0.028(7) -0.010(7) 0.012(7) -0.029(9)
C13 0.067(10) 0.054(12) 0.038(8) -0.012(7) -0.001(7) -0.012(8)
C14 0.055(9) 0.042(10) 0.045(8) -0.010(7) -0.010(7) 0.009(7)

loop_
_atom_type_symbol
_atom_type_description
_atom_type_scat_dispersion_real
_atom_type_scat_dispersion_imag
_atom_type_scat_source
Mn Mn 0.3368 0.7283 'International Tables Vol C Tables 4.2.6.8 and 6.1.1.4'
Fe Fe 0.3463 0.8444 'International Tables Vol C Tables 4.2.6.8 and 6.1.1.4'
O O 0.0106 0.0060 'International Tables Vol C Tables 4.2.6.8 and 6.1.1.4'
N N 0.0061 0.0033 'International Tables Vol C Tables 4.2.6.8 and 6.1.1.4'
C C 0.0033 0.0016 'International Tables Vol C Tables 4.2.6.8 and 6.1.1.4'
H H 0.0000 0.0000 'International Tables Vol C Tables 4.2.6.8 and 6.1.1.4'

loop_
_geom_angle_atom_site_label_1
_geom_angle_atom_site_label_2
_geom_angle_atom_site_label_3
_geom_angle
_geom_angle_site_symmetry_1
_geom_angle_site_symmetry_3
N5 Mn1 N5 180.000(2) 3_656 1_556
N5 Mn1 O1 88.6(6) 3_656 3_657
N5 Mn1 O1 91.4(6) 1_556 3_657
N5 Mn1 O1 91.4(6) 3_656 .
N5 Mn1 O1 88.6(6) 1_556 .
O1 Mn1 O1 180.000(2) 3_657 .
N5 Mn1 N6 91.0(4) 3_656 3_657
N5 Mn1 N6 89.0(4) 1_556 3_657
O1 Mn1 N6 86.9(5) 3_657 3_657
O1 Mn1 N6 93.1(5) . 3_657
N5 Mn1 N6 89.0(4) 3_656 .
N5 Mn1 N6 91.0(4) 1_556 .
O1 Mn1 N6 93.1(5) 3_657 .
O1 Mn1 N6 86.9(5) . .
N6 Mn1 N6 180.000(1) 3_657 .
N3 Mn2 N4 103.4(4) 1_554 3_756
N3 Mn2 N2 92.9(4) 1_554 .
N4 Mn2 N2 95.4(4) 3_756 .
N3 Mn2 O2 85.3(3) 1_554 .
N4 Mn2 O2 88.9(4) 3_756 .
N2 Mn2 O2 175.6(4) . .
N3 Mn2 N8 90.7(4) 1_554 .
N4 Mn2 N8 164.9(4) 3_756 .
N2 Mn2 N8 89.4(4) . .
O2 Mn2 N8 86.7(3) . .
N3 Mn2 N7 159.8(4) 1_554 .
N4 Mn2 N7 93.8(4) 3_756 .
N2 Mn2 N7 96.2(4) . .
O2 Mn2 N7 84.3(3) . .
N8 Mn2 N7 71.5(4) . .
C1 Fe1 C5 87.5(6) . .
C1 Fe1 C2 91.4(6) . .
C5 Fe1 C2 90.0(5) . .
C1 Fe1 C4 178.1(6) . .
C5 Fe1 C4 91.7(6) . .
C2 Fe1 C4 90.3(5) . .
C1 Fe1 C6 88.3(6) . .
C5 Fe1 C6 91.7(5) . .
C2 Fe1 C6 178.3(5) . .
C4 Fe1 C6 90.0(6) . .
C1 Fe1 C3 88.8(6) . .
C5 Fe1 C3 176.3(6) . .
C2 Fe1 C3 89.4(5) . .
C4 Fe1 C3 92.0(5) . .
C6 Fe1 C3 88.9(5) . .
C2 N2 Mn2 172.0(10) . .
C3 N3 Mn2 174.5(12) . 1_556
C4 N4 Mn2 169.4(11) . 3_756
C5 N5 Mn1 179.7(15) . 1_554
C6 N6 Mn1 174.1(11) . .
C11 N7 C14 116.9(11) . .
C11 N7 Mn2 117.5(7) . .
C14 N7 Mn2 125.2(9) . .
C7 N8 C10 114.5(13) . .
C7 N8 Mn2 126.9(10) . .
C10 N8 Mn2 118.3(8) . .
C9 N9 C10 114.5(13) . .
C11 N10 C12 115.8(12) . .
N1 C1 Fe1 178.4(15) . .
N2 C2 Fe1 177.8(13) . .
N3 C3 Fe1 178.5(11) . .
N4 C4 Fe1 177.5(11) . .
N5 C5 Fe1 176.3(11) . .
N6 C6 Fe1 177.4(11) . .
N8 C7 C8 122.3(14) . .
N8 C7 H7 118.9 . .
C8 C7 H7 118.9 . .
C9 C8 C7 116.2(13) . .
C9 C8 H8 121.9 . .
C7 C8 H8 121.9 . .
N9 C9 C8 125.2(15) . .
N9 C9 H9 117.4 . .
C8 C9 H9 117.4 . .
N9 C10 N8 127.1(12) . .
N9 C10 C11 118.7(12) . .
N8 C10 C11 114.1(12) . .
N10 C11 N7 125.8(12) . .
N10 C11 C10 117.1(13) . .
N7 C11 C10 117.1(11) . .
N10 C12 C13 122.5(12) . .
N10 C12 H12 118.8 . .
C13 C12 H12 118.7 . .
C12 C13 C14 116.8(13) . .
C12 C13 H13 121.6 . .
C14 C13 H13 121.6 . .
N7 C14 C13 122.2(14) . .
N7 C14 H14 118.9 . .
C13 C14 H14 118.9 . .

loop_
_geom_bond_atom_site_label_1
_geom_bond_atom_site_label_2
_geom_bond_distance
_geom_bond_site_symmetry_2
Mn1 N5 2.177(10) 3_656
Mn1 N5 2.177(10) 1_556
Mn1 O1 2.187(12) 3_657
Mn1 O1 2.187(12) .
Mn1 N6 2.193(11) 3_657
Mn1 N6 2.193(11) .
Mn2 N3 2.152(10) 1_554
Mn2 N4 2.148(13) 3_756
Mn2 N2 2.166(10) .
Mn2 O2 2.282(8) .
Mn2 N8 2.296(11) .
Mn2 N7 2.275(10) .
Fe1 C1 1.933(18) .
Fe1 C5 1.912(13) .
Fe1 C2 1.949(14) .
Fe1 C4 1.946(16) .
Fe1 C6 1.920(14) .
Fe1 C3 1.953(12) .
N1 C1 1.157(17) .
N2 C2 1.150(14) .
N3 C3 1.131(13) .
N3 Mn2 2.152(10) 1_556
N4 C4 1.146(14) .
N4 Mn2 2.148(13) 3_756
N5 C5 1.173(14) .
N5 Mn1 2.177(10) 1_554
N6 C6 1.153(14) .
N7 C11 1.357(16) .
N7 C14 1.350(14) .
N8 C7 1.342(15) .
N8 C10 1.359(15) .
N9 C9 1.309(16) .
N9 C10 1.327(15) .
N10 C11 1.322(15) .
N10 C12 1.357(16) .
C7 C8 1.378(19) .
C7 H7 0.9499 .
C8 C9 1.36(2) .
C8 H8 0.9499 .
C9 H9 0.9501 .
C10 C11 1.495(16) .
C12 C13 1.401(19) .
C12 H12 0.9504 .
C13 C14 1.356(17) .
C13 H13 0.9505 .
C14 H14 0.9500 .
